data_1551092
loop_
_publ_author_name
'Liu, Jiapan'
'Di, Youying'
'Chen, Fengying'

_publ_section_title
;
 Dodecan-1-aminium sulfate trihydrate
;
_journal_coeditor_code ZQ4036
_journal_issue 5
_journal_name_full IUCrData
_journal_page_first x190704
_journal_paper_doi 10.1107/S2414314619007041
_journal_volume 4
_journal_year 2019
_chemical_formula_iupac '2C12 H28 N +, S O4 2-, 3H2 O'
_chemical_formula_moiety '2(C12 H28 N +), O4 S 2-, 3(H2 O)'
_chemical_formula_sum 'C24 H62 N2 O7 S'
_chemical_formula_weight 522.81
_chemical_name_systematic
;
Dodecan-1-aminium sulfate trihydrate
;
_space_group_crystal_system triclinic
_space_group_IT_number 2
_space_group_name_Hall '-P 1'
_space_group_name_H-M_alt 'P -1'
_symmetry_space_group_name_Hall '-P 1'
_symmetry_space_group_name_H-M 'P -1'
_atom_sites_solution_hydrogens mixed
_atom_sites_solution_primary direct
_atom_sites_solution_secondary difmap
_audit_creation_method
;
Olex2 1.3-alpha
(compiled 2019.04.16 svn.r3589 for OlexSys, GUI svn.r5734)
;
_cell_angle_alpha 89.110(3)
_cell_angle_beta 87.052(3)
_cell_angle_gamma 78.876(3)
_cell_formula_units_Z 2
_cell_length_a 6.9477(4)
_cell_length_b 10.8782(7)
_cell_length_c 20.8769(11)
_cell_measurement_reflns_used 8618
_cell_measurement_temperature 150(2)
_cell_measurement_theta_max 26.399
_cell_measurement_theta_min 2.992
_cell_volume 1546.13(16)
_computing_cell_refinement
;
APEX2 (Bruker, 2016)
;
_computing_data_collection
;
SAINT (Bruker, 2016)
;
_computing_data_reduction
;
SAINT (Bruker, 2016)
;
_computing_molecular_graphics
;
<i>OLEX2</i> (Dolomanov <i>et al.</i>,  2009)
;
_computing_publication_material
;
<i>OLEX2</i> (Dolomanov <i>et al.</i>,  2009)
;
_computing_structure_refinement
;
SHELXL (Sheldrick, 2015b)
;
_computing_structure_solution
;
SHELXT (Sheldrick, 2015a)
;
_diffrn_ambient_temperature 150.39
_diffrn_detector_area_resol_mean 10
_diffrn_measured_fraction_theta_full 0.997
_diffrn_measured_fraction_theta_max 0.997
_diffrn_measurement_device_type 'Bruker APEXII CCD'
_diffrn_measurement_method '\f and \w scans'
_diffrn_radiation_monochromator Graphite
_diffrn_radiation_type MoK\a
_diffrn_radiation_wavelength 0.71073
_diffrn_reflns_av_R_equivalents 0.0743
_diffrn_reflns_av_unetI/netI 0.0449
_diffrn_reflns_limit_h_max 8
_diffrn_reflns_limit_h_min -8
_diffrn_reflns_limit_k_max 13
_diffrn_reflns_limit_k_min -13
_diffrn_reflns_limit_l_max 25
_diffrn_reflns_limit_l_min -25
_diffrn_reflns_number 37596
_diffrn_reflns_theta_full 25.242
_diffrn_reflns_theta_max 26.022
_diffrn_reflns_theta_min 2.139
_diffrn_source 'fine-focus sealed tube'
_diffrn_standards_number 0
_exptl_absorpt_coefficient_mu 0.144
_exptl_absorpt_correction_T_max 0.745
_exptl_absorpt_correction_T_min 0.682
_exptl_absorpt_correction_type multi-scan
_exptl_absorpt_process_details
;
(SADABS; Bruker, 2016)
;
_exptl_crystal_colour colourless
_exptl_crystal_density_diffrn 1.123
_exptl_crystal_description block
_exptl_crystal_F_000 584
_exptl_crystal_size_max 0.05
_exptl_crystal_size_mid 0.04
_exptl_crystal_size_min 0.03
_refine_diff_density_max 0.422
_refine_diff_density_min -0.395
_refine_ls_extinction_method none
_refine_ls_goodness_of_fit_ref 1.024
_refine_ls_hydrogen_treatment constr
_refine_ls_matrix_type full
_refine_ls_number_parameters 317
_refine_ls_number_reflns 6095
_refine_ls_number_restraints 0
_refine_ls_restrained_S_all 1.024
_refine_ls_R_factor_all 0.0753
_refine_ls_R_factor_gt 0.0467
_refine_ls_shift/su_max 0.001
_refine_ls_shift/su_mean 0.000
_refine_ls_structure_factor_coef Fsqd
_refine_ls_weighting_details 'w=1/[\s^2^(Fo^2^)+(0.0630P)^2^+0.3840P] where P=(Fo^2^+2Fc^2^)/3'
_refine_ls_weighting_scheme calc
_refine_ls_wR_factor_gt 0.1106
_refine_ls_wR_factor_ref 0.1253
_reflns_number_gt 4414
_reflns_number_total 6095
_reflns_threshold_expression 'I > 2\s(I)'
_cod_data_source_file zq4036sup1.cif
_cod_data_source_block I
_cod_database_code 1551092
_shelx_space_group_comment
;
The symmetry employed for this shelxl refinement is uniquely defined
by the following loop, which should always be used as a source of
symmetry information in preference to the above space-group names.
They are only intended as comments.
;
_shelx_estimated_absorpt_t_min 0.993
_shelx_estimated_absorpt_t_max 0.996

loop_
_space_group_symop_operation_xyz
'x, y, z'
'-x, -y, -z'

loop_
_atom_site_type_symbol
_atom_site_label
_atom_site_fract_x
_atom_site_fract_y
_atom_site_fract_z
_atom_site_U_iso_or_equiv
_atom_site_adp_type
_atom_site_calc_flag
_atom_site_occupancy
S S1 -0.03120(7) 0.24575(4) 0.01517(2) 0.01780(13) Uani d 1
O O1 -0.1649(2) 0.16044(12) 0.03328(7) 0.0316(3) Uani d 1
O O2 0.15208(19) 0.20951(12) 0.04928(6) 0.0271(3) Uani d 1
O O3 -0.12134(19) 0.37531(11) 0.03220(6) 0.0229(3) Uani d 1
O O4 0.01304(19) 0.23874(11) -0.05480(6) 0.0237(3) Uani d 1
O O5 0.5349(2) 0.51199(14) 0.08846(7) 0.0376(4) Uani d 1
H H5C 0.534570 0.579486 0.065517 0.056 Uiso d 1
H H5D 0.634794 0.458389 0.072630 0.056 Uiso d 1
O O6 0.5266(2) 0.73077(14) 0.02131(8) 0.0489(5) Uani d 1
H H6C 0.425733 0.747683 -0.002589 0.073 Uiso d 1
H H6D 0.626213 0.738523 -0.004389 0.073 Uiso d 1
O O7 0.3276(2) 0.03745(12) -0.09235(7) 0.0285(3) Uani d 1
H H7C 0.278255 -0.026217 -0.078413 0.043 Uiso d 1
H H7D 0.239991 0.102613 -0.080573 0.043 Uiso d 1
N N1 0.1375(2) 0.50460(14) 0.09193(6) 0.0214(4) Uani d 1
H H1A 0.082017 0.458202 0.064882 0.026 Uiso calc 1
H H1B 0.269318 0.491922 0.082900 0.026 Uiso calc 1
H H1C 0.084489 0.587208 0.086756 0.026 Uiso calc 1
C C1 0.0992(3) 0.46625(17) 0.15913(8) 0.0209(4) Uani d 1
H H1D 0.156437 0.376298 0.164712 0.025 Uiso calc 1
H H1E -0.044199 0.477890 0.168588 0.025 Uiso calc 1
C C2 0.1877(3) 0.54284(17) 0.20554(8) 0.0214(4) Uani d 1
H H2A 0.134073 0.632919 0.198629 0.026 Uiso calc 1
H H2B 0.331674 0.528916 0.196774 0.026 Uiso calc 1
C C3 0.1447(3) 0.50849(17) 0.27521(8) 0.0215(4) Uani d 1
H H3A 0.000686 0.524069 0.284053 0.026 Uiso calc 1
H H3B 0.195469 0.417920 0.281685 0.026 Uiso calc 1
C C4 0.2360(3) 0.58231(17) 0.32263(8) 0.0215(4) Uani d 1
H H4A 0.380637 0.562749 0.315424 0.026 Uiso calc 1
H H4B 0.191563 0.672943 0.314333 0.026 Uiso calc 1
C C5 0.1839(3) 0.55424(17) 0.39228(8) 0.0217(4) Uani d 1
H H5A 0.229109 0.463675 0.400568 0.026 Uiso calc 1
H H5B 0.039183 0.573130 0.399313 0.026 Uiso calc 1
C C6 0.2736(3) 0.62850(17) 0.44023(8) 0.0219(4) Uani d 1
H H6A 0.418443 0.607857 0.434110 0.026 Uiso calc 1
H H6B 0.231178 0.719078 0.431322 0.026 Uiso calc 1
C C7 0.2159(3) 0.60210(17) 0.50965(8) 0.0208(4) Uani d 1
H H7A 0.258812 0.511548 0.518502 0.025 Uiso calc 1
H H7B 0.070950 0.622202 0.515589 0.025 Uiso calc 1
C C8 0.3039(3) 0.67640(17) 0.55819(8) 0.0220(4) Uani d 1
H H8A 0.448837 0.656295 0.552409 0.026 Uiso calc 1
H H8B 0.260877 0.767008 0.549494 0.026 Uiso calc 1
C C9 0.2448(3) 0.64894(17) 0.62740(8) 0.0218(4) Uani d 1
H H9A 0.288222 0.558317 0.635941 0.026 Uiso calc 1
H H9B 0.099720 0.668408 0.632895 0.026 Uiso calc 1
C C10 0.3299(3) 0.72254(17) 0.67674(8) 0.0223(4) Uani d 1
H H10A 0.286415 0.813227 0.668366 0.027 Uiso calc 1
H H10B 0.474997 0.703053 0.671430 0.027 Uiso calc 1
C C11 0.2691(3) 0.69388(18) 0.74583(8) 0.0260(4) Uani d 1
H H11A 0.123958 0.712363 0.750940 0.031 Uiso calc 1
H H11B 0.313908 0.603334 0.754292 0.031 Uiso calc 1
C C12 0.3515(4) 0.7679(2) 0.79521(9) 0.0360(5) Uani d 1
H H12A 0.305746 0.857738 0.787763 0.054 Uiso calc 1
H H12B 0.495274 0.748233 0.791433 0.054 Uiso calc 1
H H12C 0.306512 0.745588 0.838333 0.054 Uiso calc 1
N N2 0.2600(2) -0.03715(14) 0.08399(7) 0.0221(4) Uani d 1
H H2C 0.393411 -0.053548 0.084313 0.027 Uiso calc 1
H H2D 0.217462 0.043994 0.072111 0.027 Uiso calc 1
H H2E 0.220465 -0.088786 0.055626 0.027 Uiso calc 1
C C13 0.1763(3) -0.05851(18) 0.14901(8) 0.0231(4) Uani d 1
H H13A 0.219300 -0.147372 0.161465 0.028 Uiso calc 1
H H13B 0.031088 -0.040656 0.148715 0.028 Uiso calc 1
C C14 0.2422(3) 0.02499(17) 0.19741(8) 0.0213(4) Uani d 1
H H14A 0.192600 0.113701 0.185958 0.026 Uiso calc 1
H H14B 0.387506 0.010803 0.195329 0.026 Uiso calc 1
C C15 0.1698(3) 0.00091(17) 0.26579(8) 0.0220(4) Uani d 1
H H15A 0.024442 0.021141 0.268585 0.026 Uiso calc 1
H H15B 0.211010 -0.089188 0.276069 0.026 Uiso calc 1
C C16 0.2479(3) 0.07780(17) 0.31513(8) 0.0225(4) Uani d 1
H H16A 0.202145 0.167848 0.305645 0.027 Uiso calc 1
H H16B 0.393187 0.060243 0.310807 0.027 Uiso calc 1
C C17 0.1846(3) 0.05170(17) 0.38432(8) 0.0220(4) Uani d 1
H H17A 0.039491 0.072834 0.389251 0.026 Uiso calc 1
H H17B 0.225501 -0.038924 0.393387 0.026 Uiso calc 1
C C18 0.2707(3) 0.12524(17) 0.43316(8) 0.0224(4) Uani d 1
H H18A 0.228132 0.215853 0.424385 0.027 Uiso calc 1
H H18B 0.415702 0.105083 0.427677 0.027 Uiso calc 1
C C19 0.2107(3) 0.09841(17) 0.50257(8) 0.0215(4) Uani d 1
H H19A 0.252310 0.007721 0.511340 0.026 Uiso calc 1
H H19B 0.065765 0.119373 0.508256 0.026 Uiso calc 1
C C20 0.2996(3) 0.17204(17) 0.55121(8) 0.0227(4) Uani d 1
H H20A 0.444542 0.151211 0.545428 0.027 Uiso calc 1
H H20B 0.257801 0.262723 0.542459 0.027 Uiso calc 1
C C21 0.2403(3) 0.14526(17) 0.62060(8) 0.0223(4) Uani d 1
H H21A 0.095308 0.164852 0.626256 0.027 Uiso calc 1
H H21B 0.284056 0.054829 0.629599 0.027 Uiso calc 1
C C22 0.3268(3) 0.22042(17) 0.66884(8) 0.0213(4) Uani d 1
H H22A 0.284280 0.310777 0.659406 0.026 Uiso calc 1
H H22B 0.471817 0.200144 0.663348 0.026 Uiso calc 1
C C23 0.2670(3) 0.19559(18) 0.73848(8) 0.0245(4) Uani d 1
H H23A 0.121890 0.213651 0.743856 0.029 Uiso calc 1
H H23B 0.313123 0.105798 0.748468 0.029 Uiso calc 1
C C24 0.3499(3) 0.27414(19) 0.78567(9) 0.0299(5) Uani d 1
H H24A 0.306372 0.255006 0.829455 0.045 Uiso calc 1
H H24B 0.303168 0.363214 0.776483 0.045 Uiso calc 1
H H24C 0.493712 0.254871 0.781516 0.045 Uiso calc 1

loop_
_atom_site_aniso_label
_atom_site_aniso_U_11
_atom_site_aniso_U_22
_atom_site_aniso_U_33
_atom_site_aniso_U_12
_atom_site_aniso_U_13
_atom_site_aniso_U_23
S1 0.0174(2) 0.0170(2) 0.0192(2) -0.00339(18) -0.00217(17) -0.00098(16)
O1 0.0330(9) 0.0295(8) 0.0378(8) -0.0194(7) -0.0034(6) 0.0052(6)
O2 0.0213(8) 0.0305(8) 0.0285(7) -0.0006(6) -0.0089(6) 0.0029(6)
O3 0.0251(8) 0.0178(7) 0.0238(7) 0.0007(6) -0.0004(5) -0.0041(5)
O4 0.0284(8) 0.0227(7) 0.0177(7) 0.0011(6) -0.0007(5) -0.0024(5)
O5 0.0304(9) 0.0377(9) 0.0411(9) -0.0008(7) 0.0118(7) -0.0052(7)
O6 0.0251(9) 0.0417(10) 0.0810(13) -0.0096(8) -0.0027(8) 0.0064(9)
O7 0.0242(8) 0.0230(7) 0.0377(8) -0.0050(6) 0.0050(6) -0.0011(6)
N1 0.0291(9) 0.0206(8) 0.0155(8) -0.0070(7) -0.0032(6) -0.0005(6)
C1 0.0274(11) 0.0235(10) 0.0134(8) -0.0090(8) -0.0013(7) 0.0012(7)
C2 0.0242(11) 0.0232(10) 0.0180(9) -0.0078(8) -0.0007(7) -0.0016(7)
C3 0.0254(11) 0.0249(10) 0.0157(9) -0.0086(8) -0.0014(7) -0.0008(7)
C4 0.0247(11) 0.0252(10) 0.0160(9) -0.0079(8) -0.0027(7) -0.0005(7)
C5 0.0241(11) 0.0254(10) 0.0170(9) -0.0078(8) -0.0036(8) -0.0005(8)
C6 0.0250(11) 0.0239(10) 0.0182(9) -0.0074(8) -0.0021(8) -0.0011(8)
C7 0.0244(11) 0.0239(10) 0.0154(9) -0.0076(8) -0.0024(7) -0.0004(7)
C8 0.0250(11) 0.0247(10) 0.0173(9) -0.0071(8) -0.0017(8) -0.0007(7)
C9 0.0251(11) 0.0243(10) 0.0174(9) -0.0081(8) -0.0005(8) -0.0001(7)
C10 0.0277(11) 0.0237(10) 0.0176(9) -0.0097(8) -0.0020(8) -0.0002(7)
C11 0.0345(12) 0.0271(10) 0.0187(9) -0.0114(9) -0.0015(8) 0.0003(8)
C12 0.0514(15) 0.0404(13) 0.0200(10) -0.0166(11) -0.0056(10) -0.0037(9)
N2 0.0227(9) 0.0231(8) 0.0201(8) -0.0019(7) -0.0054(6) -0.0052(6)
C13 0.0242(11) 0.0267(10) 0.0201(9) -0.0087(8) -0.0034(8) -0.0009(8)
C14 0.0239(11) 0.0221(10) 0.0193(9) -0.0076(8) -0.0031(8) -0.0015(7)
C15 0.0242(11) 0.0236(10) 0.0199(9) -0.0083(8) -0.0011(8) -0.0017(8)
C16 0.0257(11) 0.0245(10) 0.0192(9) -0.0092(8) -0.0018(8) -0.0007(8)
C17 0.0249(11) 0.0247(10) 0.0181(9) -0.0083(8) -0.0020(8) -0.0010(8)
C18 0.0259(11) 0.0235(10) 0.0190(9) -0.0074(8) -0.0017(8) -0.0010(8)
C19 0.0248(11) 0.0233(10) 0.0179(9) -0.0081(8) -0.0016(8) -0.0033(7)
C20 0.0242(11) 0.0263(10) 0.0188(9) -0.0079(9) -0.0015(8) -0.0015(8)
C21 0.0261(11) 0.0225(10) 0.0191(9) -0.0069(8) -0.0011(8) -0.0005(8)
C22 0.0243(11) 0.0221(10) 0.0178(9) -0.0048(8) -0.0021(8) -0.0014(7)
C23 0.0295(11) 0.0234(10) 0.0207(10) -0.0050(9) -0.0017(8) 0.0006(8)
C24 0.0393(13) 0.0311(11) 0.0199(10) -0.0072(10) -0.0058(9) -0.0007(8)

loop_
_atom_type_symbol
_atom_type_description
_atom_type_scat_dispersion_real
_atom_type_scat_dispersion_imag
_atom_type_scat_source
C C 0.0033 0.0016 'International Tables Vol C Tables 4.2.6.8 and 6.1.1.4'
H H 0.0000 0.0000 'International Tables Vol C Tables 4.2.6.8 and 6.1.1.4'
N N 0.0061 0.0033 'International Tables Vol C Tables 4.2.6.8 and 6.1.1.4'
O O 0.0106 0.0060 'International Tables Vol C Tables 4.2.6.8 and 6.1.1.4'
S S 0.1246 0.1234 'International Tables Vol C Tables 4.2.6.8 and 6.1.1.4'

loop_
_geom_angle_atom_site_label_1
_geom_angle_atom_site_label_2
_geom_angle_atom_site_label_3
_geom_angle
O1 S1 O2 109.64(8)
O1 S1 O3 110.60(8)
O1 S1 O4 109.18(8)
O2 S1 O4 109.78(8)
O3 S1 O2 108.64(7)
O3 S1 O4 108.99(7)
H5C O5 H5D 104.5
H6C O6 H6D 104.5
H7C O7 H7D 104.4
H1A N1 H1B 109.5
H1A N1 H1C 109.5
H1B N1 H1C 109.5
C1 N1 H1A 109.5
C1 N1 H1B 109.5
C1 N1 H1C 109.5
N1 C1 H1D 109.5
N1 C1 H1E 109.5
N1 C1 C2 110.84(14)
H1D C1 H1E 108.1
C2 C1 H1D 109.5
C2 C1 H1E 109.5
C1 C2 H2A 109.2
C1 C2 H2B 109.2
C1 C2 C3 112.01(15)
H2A C2 H2B 107.9
C3 C2 H2A 109.2
C3 C2 H2B 109.2
C2 C3 H3A 109.0
C2 C3 H3B 109.0
H3A C3 H3B 107.8
C4 C3 C2 112.89(15)
C4 C3 H3A 109.0
C4 C3 H3B 109.0
C3 C4 H4A 108.9
C3 C4 H4B 108.9
H4A C4 H4B 107.7
C5 C4 C3 113.23(15)
C5 C4 H4A 108.9
C5 C4 H4B 108.9
C4 C5 H5A 108.8
C4 C5 H5B 108.8
C4 C5 C6 113.65(15)
H5A C5 H5B 107.7
C6 C5 H5A 108.8
C6 C5 H5B 108.8
C5 C6 H6A 109.0
C5 C6 H6B 109.0
H6A C6 H6B 107.8
C7 C6 C5 113.12(15)
C7 C6 H6A 109.0
C7 C6 H6B 109.0
C6 C7 H7A 108.8
C6 C7 H7B 108.8
C6 C7 C8 113.67(15)
H7A C7 H7B 107.7
C8 C7 H7A 108.8
C8 C7 H7B 108.8
C7 C8 H8A 109.0
C7 C8 H8B 109.0
H8A C8 H8B 107.8
C9 C8 C7 113.03(15)
C9 C8 H8A 109.0
C9 C8 H8B 109.0
C8 C9 H9A 108.8
C8 C9 H9B 108.8
C8 C9 C10 114.01(15)
H9A C9 H9B 107.6
C10 C9 H9A 108.8
C10 C9 H9B 108.8
C9 C10 H10A 108.9
C9 C10 H10B 108.9
C9 C10 C11 113.29(15)
H10A C10 H10B 107.7
C11 C10 H10A 108.9
C11 C10 H10B 108.9
C10 C11 H11A 108.8
C10 C11 H11B 108.8
H11A C11 H11B 107.7
C12 C11 C10 113.59(16)
C12 C11 H11A 108.8
C12 C11 H11B 108.8
C11 C12 H12A 109.5
C11 C12 H12B 109.5
C11 C12 H12C 109.5
H12A C12 H12B 109.5
H12A C12 H12C 109.5
H12B C12 H12C 109.5
H2C N2 H2D 109.5
H2C N2 H2E 109.5
H2D N2 H2E 109.5
C13 N2 H2C 109.5
C13 N2 H2D 109.5
C13 N2 H2E 109.5
N2 C13 H13A 109.5
N2 C13 H13B 109.5
N2 C13 C14 110.58(15)
H13A C13 H13B 108.1
C14 C13 H13A 109.5
C14 C13 H13B 109.5
C13 C14 H14A 109.1
C13 C14 H14B 109.1
C13 C14 C15 112.56(15)
H14A C14 H14B 107.8
C15 C14 H14A 109.1
C15 C14 H14B 109.1
C14 C15 H15A 109.0
C14 C15 H15B 109.0
H15A C15 H15B 107.8
C16 C15 C14 112.75(15)
C16 C15 H15A 109.0
C16 C15 H15B 109.0
C15 C16 H16A 108.8
C15 C16 H16B 108.8
C15 C16 C17 113.92(15)
H16A C16 H16B 107.7
C17 C16 H16A 108.8
C17 C16 H16B 108.8
C16 C17 H17A 108.9
C16 C17 H17B 108.9
H17A C17 H17B 107.7
C18 C17 C16 113.26(15)
C18 C17 H17A 108.9
C18 C17 H17B 108.9
C17 C18 H18A 108.8
C17 C18 H18B 108.8
C17 C18 C19 113.71(15)
H18A C18 H18B 107.7
C19 C18 H18A 108.8
C19 C18 H18B 108.8
C18 C19 H19A 108.9
C18 C19 H19B 108.9
C18 C19 C20 113.20(15)
H19A C19 H19B 107.8
C20 C19 H19A 108.9
C20 C19 H19B 108.9
C19 C20 H20A 108.9
C19 C20 H20B 108.9
H20A C20 H20B 107.7
C21 C20 C19 113.33(15)
C21 C20 H20A 108.9
C21 C20 H20B 108.9
C20 C21 H21A 109.0
C20 C21 H21B 109.0
H21A C21 H21B 107.8
C22 C21 C20 113.11(15)
C22 C21 H21A 109.0
C22 C21 H21B 109.0
C21 C22 H22A 108.8
C21 C22 H22B 108.8
C21 C22 C23 113.70(15)
H22A C22 H22B 107.7
C23 C22 H22A 108.8
C23 C22 H22B 108.8
C22 C23 H23A 109.0
C22 C23 H23B 109.0
H23A C23 H23B 107.8
C24 C23 C22 112.87(16)
C24 C23 H23A 109.0
C24 C23 H23B 109.0
C23 C24 H24A 109.5
C23 C24 H24B 109.5
C23 C24 H24C 109.5
H24A C24 H24B 109.5
H24A C24 H24C 109.5
H24B C24 H24C 109.5

loop_
_geom_bond_atom_site_label_1
_geom_bond_atom_site_label_2
_geom_bond_distance
S1 O1 1.4672(14)
S1 O2 1.4747(13)
S1 O3 1.4687(12)
S1 O4 1.4773(13)
O5 H5C 0.8701
O5 H5D 0.8700
O6 H6C 0.8702
O6 H6D 0.8700
O7 H7C 0.8702
O7 H7D 0.8702
N1 H1A 0.9100
N1 H1B 0.9100
N1 H1C 0.9100
N1 C1 1.483(2)
C1 H1D 0.9900
C1 H1E 0.9900
C1 C2 1.515(2)
C2 H2A 0.9900
C2 H2B 0.9900
C2 C3 1.525(2)
C3 H3A 0.9900
C3 H3B 0.9900
C3 C4 1.521(2)
C4 H4A 0.9900
C4 H4B 0.9900
C4 C5 1.521(2)
C5 H5A 0.9900
C5 H5B 0.9900
C5 C6 1.526(2)
C6 H6A 0.9900
C6 H6B 0.9900
C6 C7 1.522(2)
C7 H7A 0.9900
C7 H7B 0.9900
C7 C8 1.528(2)
C8 H8A 0.9900
C8 H8B 0.9900
C8 C9 1.523(2)
C9 H9A 0.9900
C9 H9B 0.9900
C9 C10 1.524(2)
C10 H10A 0.9900
C10 H10B 0.9900
C10 C11 1.527(2)
C11 H11A 0.9900
C11 H11B 0.9900
C11 C12 1.518(3)
C12 H12A 0.9800
C12 H12B 0.9800
C12 H12C 0.9800
N2 H2C 0.9100
N2 H2D 0.9100
N2 H2E 0.9100
N2 C13 1.482(2)
C13 H13A 0.9900
C13 H13B 0.9900
C13 C14 1.514(2)
C14 H14A 0.9900
C14 H14B 0.9900
C14 C15 1.525(2)
C15 H15A 0.9900
C15 H15B 0.9900
C15 C16 1.522(2)
C16 H16A 0.9900
C16 H16B 0.9900
C16 C17 1.527(2)
C17 H17A 0.9900
C17 H17B 0.9900
C17 C18 1.520(2)
C18 H18A 0.9900
C18 H18B 0.9900
C18 C19 1.527(2)
C19 H19A 0.9900
C19 H19B 0.9900
C19 C20 1.528(2)
C20 H20A 0.9900
C20 H20B 0.9900
C20 C21 1.525(2)
C21 H21A 0.9900
C21 H21B 0.9900
C21 C22 1.524(2)
C22 H22A 0.9900
C22 H22B 0.9900
C22 C23 1.526(2)
C23 H23A 0.9900
C23 H23B 0.9900
C23 C24 1.519(2)
C24 H24A 0.9800
C24 H24B 0.9800
C24 H24C 0.9800

loop_
_geom_hbond_atom_site_label_D
_geom_hbond_atom_site_label_H
_geom_hbond_atom_site_label_A
_geom_hbond_site_symmetry_A
_geom_hbond_distance_DH
_geom_hbond_distance_HA
_geom_hbond_distance_DA
_geom_hbond_angle_DHA
_geom_hbond_publ_flag
O5 H5C O6 . 0.87 1.87 2.736(2) 176.0 yes
O5 H5D O3 1_655 0.87 1.92 2.7729(19) 166.4 yes
O6 H6C O1 2_565 0.87 2.02 2.849(2) 158.1 yes
O6 H6D O2 2_665 0.87 1.93 2.787(2) 166.3 yes
O7 H7C O1 2 0.87 1.99 2.8542(19) 171.2 yes
O7 H7D O4 . 0.87 2.00 2.8665(19) 172.7 yes
N1 H1A O3 . 0.91 1.97 2.8331(19) 157.5 yes
N1 H1B O5 . 0.91 1.91 2.775(2) 158.4 yes
N1 H1C O4 2_565 0.91 2.00 2.8947(19) 167.2 yes
N2 H2C O7 2_655 0.91 1.99 2.879(2) 163.4 yes
N2 H2D O2 . 0.91 1.83 2.740(2) 175.3 yes
N2 H2E O1 2 0.91 2.11 2.9731(19) 158.8 yes

loop_
_geom_torsion_atom_site_label_1
_geom_torsion_atom_site_label_2
_geom_torsion_atom_site_label_3
_geom_torsion_atom_site_label_4
_geom_torsion
N1 C1 C2 C3 178.04(15)
C1 C2 C3 C4 178.74(16)
C2 C3 C4 C5 176.60(16)
C3 C4 C5 C6 -179.59(16)
C4 C5 C6 C7 178.48(16)
C5 C6 C7 C8 -179.69(16)
C6 C7 C8 C9 180.00(16)
C7 C8 C9 C10 -179.68(16)
C8 C9 C10 C11 179.98(16)
C9 C10 C11 C12 -179.34(18)
N2 C13 C14 C15 -176.57(15)
C13 C14 C15 C16 175.83(16)
C14 C15 C16 C17 -177.64(16)
C15 C16 C17 C18 177.61(16)
C16 C17 C18 C19 -179.15(16)
C17 C18 C19 C20 179.50(16)
C18 C19 C20 C21 -179.89(15)
C19 C20 C21 C22 -179.11(16)
C20 C21 C22 C23 179.40(16)
C21 C22 C23 C24 -178.35(16)

_cod_database_fobs_code 1551092
